data_8103932
loop_
_publ_author_name
'Mattausch, H.J.'
'Simon, A.'

_publ_section_title
;
 Crystal structure of tricerium hexabromide nitride, Ce3 Br6 N
;
_journal_name_full 'Zeitschrift fuer Kristallographie (149,1979-)'
_journal_page_first 397
_journal_page_last 397
_journal_volume 211
_journal_year 1996
_chemical_formula_sum 'Br6 Ce3 N'
_chemical_name_systematic 'Ce3 Br6 N'
_space_group_IT_number 61
_symmetry_space_group_name_Hall '-P 2ac 2ab'
_symmetry_space_group_name_H-M 'P b c a'
_cell_angle_alpha 90
_cell_angle_beta 90
_cell_angle_gamma 90
_cell_formula_units_Z 8
_cell_length_a 11.112
_cell_length_b 11.724
_cell_length_c 17.02
_cell_volume 2217.316
_citation_journal_id_ASTM ZEKRDZ
_cod_data_source_file Mattausch_ZEKRDZ_1996_1898.cif
_cod_data_source_block Br6Ce3N1
_cod_original_formula_sum 'Br6 Ce3 N1'
_cod_database_code 8103932

loop_
_symmetry_equiv_pos_as_xyz
x,y,z
-x+1/2,-y,z+1/2
x+1/2,-y+1/2,-z
-x,y+1/2,-z+1/2
-x,-y,-z
x-1/2,y,-z-1/2
-x-1/2,y-1/2,z
x,-y-1/2,z-1/2

loop_
_atom_site_label
_atom_site_type_symbol
_atom_site_fract_x
_atom_site_fract_y
_atom_site_fract_z
_atom_site_occupancy
_atom_site_U_iso_or_equiv
Ce2 Ce+3 0.3457 -0.03756 0.17322 1 0.0
Br6 Br-1 0.53277 -0.31279 0.37464 1 0.0
Ce1 Ce+3 0.13695 0.02056 0.44057 1 0.0
Br5 Br-1 0.16571 0.21196 0.19057 1 0.0
Br3 Br-1 0.10503 -0.08644 0.27389 1 0.0
Br4 Br-1 0.64024 -0.03176 0.44553 1 0.0
Br1 Br-1 0.25594 -0.21535 0.45421 1 0.0
Ce3 Ce+3 0.0102 0.21928 0.05025 1 0.0
N1 N-3 0.54942 0.0904 -0.05892 1 0.0
Br2 Br-1 0.36816 0.06256 0.33837 1 0.0
